data_1530938
loop_
_publ_author_name
'Vainshtein, B.K.'
'Pinsker, Z.G.'

_publ_section_title
;
 The electron diffraction determination of structure of barium chloride
 monohydrate - Ba Cl2 H2 O
;
_journal_name_full 'Zhurnal Fizicheskoi Khimii'
_journal_page_first 1058
_journal_page_last 1069
_journal_volume 23
_journal_year 1949
_chemical_formula_sum 'Ba Cl2 H2 O'
_chemical_name_systematic 'Ba Cl2 (H2 O)'
_space_group_IT_number 62
_symmetry_space_group_name_Hall '-P 2n 2a'
_symmetry_space_group_name_H-M 'P m c n'
_cell_angle_alpha 90
_cell_angle_beta 90
_cell_angle_gamma 90
_cell_formula_units_Z 4
_cell_length_a 4.51
_cell_length_b 9.02
_cell_length_c 11.28
_cell_volume 458.873
_citation_journal_id_ASTM ZFKHA9
_cod_data_source_file Vainshtein_ZFKHA9_1949_1954.cif
_cod_data_source_block H2Ba1Cl2O1
_cod_original_cell_volume 458.8727
_cod_original_sg_symbol_Hall '-P 2ac 2n (y,z,x)'
_cod_original_formula_sum 'H2 Ba1 Cl2 O1'
_cod_database_code 1530938

loop_
_symmetry_equiv_pos_as_xyz
x,y,z
-x,y+1/2,-z+1/2
-x+1/2,-y+1/2,z+1/2
x+1/2,-y,-z
-x,-y,-z
x,-y-1/2,z-1/2
x-1/2,y-1/2,-z-1/2
-x-1/2,y,z

loop_
_atom_site_label
_atom_site_type_symbol
_atom_site_fract_x
_atom_site_fract_y
_atom_site_fract_z
_atom_site_occupancy
_atom_site_U_iso_or_equiv
_atom_site_attached_hydrogens
Cl2 Cl-1 0.25 0.645 -0.11 1 0.0 0
O1 O-2 0.25 0.61 0.18 1 0.0 2
Ba1 Ba+2 0.25 0.115 0.18 1 0.0 0
Cl1 Cl-1 0.25 0.11 -0.12 1 0.0 0
